data_4324387
loop_
_publ_author_name
'Uday Chand Saha'
'Basab Chattopadhyay'
'Koushik Dhara'
'Sushil Kumar Mandal'
'Sandipan Sarkar'
'Anisur Rahman Khuda-Bukhsh'
'Monika Mukherjee'
'Madeleine Helliwell'
'Pabitra Chattopadhyay'

_publ_section_title
;
 A Highly Selective Fluorescent Chemosensor for Zinc Ion and Imaging
 Application in Living Cells
;
_journal_name_full 'Inorganic Chemistry'
_journal_page_first 1213
_journal_page_last 1219
_journal_paper_doi 10.1021/ic1015252
_journal_volume 50
_journal_year 2011
_chemical_formula_sum 'C38 H35 N7 O3'
_chemical_formula_weight 637.73
_chemical_name_systematic
;
 ?
;
_space_group_IT_number 2
_symmetry_cell_setting triclinic
_symmetry_space_group_name_Hall '-P 1'
_symmetry_space_group_name_H-M 'P -1'
_atom_sites_solution_hydrogens geom
_atom_sites_solution_primary direct
_atom_sites_solution_secondary difmap
_audit_creation_method SHELXL-97
_cell_angle_alpha 78.2490(10)
_cell_angle_beta 83.5250(10)
_cell_angle_gamma 75.9160(10)
_cell_formula_units_Z 2
_cell_length_a 8.8743(7)
_cell_length_b 9.7691(8)
_cell_length_c 19.5884(16)
_cell_measurement_reflns_used 3878
_cell_measurement_temperature 100(2)
_cell_measurement_theta_max 26.29
_cell_measurement_theta_min 2.37
_cell_volume 1609.0(2)
_computing_cell_refinement 'Bruker SMART'
_computing_data_collection 'Bruker SMART'
_computing_data_reduction 'Bruker SAINT'
_computing_molecular_graphics 'Bruker SHELXTL'
_computing_publication_material 'Bruker SHELXTL'
_computing_structure_refinement 'SHELXL-97 (Sheldrick, 1997)'
_computing_structure_solution 'SHELXS-97 (Sheldrick, 1990)'
_diffrn_ambient_temperature 100(2)
_diffrn_measured_fraction_theta_full 0.990
_diffrn_measured_fraction_theta_max 0.979
_diffrn_measurement_device_type 'CCD area detector'
_diffrn_measurement_method 'phi and omega scans'
_diffrn_radiation_monochromator graphite
_diffrn_radiation_source 'fine-focus sealed tube'
_diffrn_radiation_type MoK\a
_diffrn_radiation_wavelength 0.71073
_diffrn_reflns_av_R_equivalents 0.0500
_diffrn_reflns_av_sigmaI/netI 0.0610
_diffrn_reflns_limit_h_max 11
_diffrn_reflns_limit_h_min -11
_diffrn_reflns_limit_k_max 12
_diffrn_reflns_limit_k_min -12
_diffrn_reflns_limit_l_max 24
_diffrn_reflns_limit_l_min -24
_diffrn_reflns_number 12873
_diffrn_reflns_theta_full 25.00
_diffrn_reflns_theta_max 26.44
_diffrn_reflns_theta_min 2.13
_exptl_absorpt_coefficient_mu 0.086
_exptl_absorpt_correction_type none
_exptl_crystal_colour colourless
_exptl_crystal_density_diffrn 1.316
_exptl_crystal_description plate
_exptl_crystal_F_000 672
_exptl_crystal_size_max 0.55
_exptl_crystal_size_mid 0.35
_exptl_crystal_size_min 0.20
_refine_diff_density_max 0.394
_refine_diff_density_min -0.230
_refine_diff_density_rms 0.043
_refine_ls_extinction_method none
_refine_ls_goodness_of_fit_ref 1.104
_refine_ls_hydrogen_treatment mixed
_refine_ls_matrix_type full
_refine_ls_number_parameters 607
_refine_ls_number_reflns 6486
_refine_ls_number_restraints 120
_refine_ls_restrained_S_all 1.098
_refine_ls_R_factor_all 0.0828
_refine_ls_R_factor_gt 0.0639
_refine_ls_shift/su_max 0.000
_refine_ls_shift/su_mean 0.000
_refine_ls_structure_factor_coef Fsqd
_refine_ls_weighting_details 'calc w=1/[\s^2^(Fo^2^)+(0.0369P)^2^+1.0186P] where P=(Fo^2^+2Fc^2^)/3'
_refine_ls_weighting_scheme calc
_refine_ls_wR_factor_gt 0.1425
_refine_ls_wR_factor_ref 0.1501
_reflns_number_gt 4964
_reflns_number_total 6486
_reflns_threshold_expression >2sigma(I)
_cod_data_source_file ic1015252_si_002.cif
_cod_data_source_block final
_cod_original_cell_volume 1609.1(2)
_cod_database_code 4324387

loop_
_symmetry_equiv_pos_as_xyz
'x, y, z'
'-x, -y, -z'

loop_
_atom_site_label
_atom_site_type_symbol
_atom_site_fract_x
_atom_site_fract_y
_atom_site_fract_z
_atom_site_U_iso_or_equiv
_atom_site_adp_type
_atom_site_occupancy
_atom_site_symmetry_multiplicity
_atom_site_calc_flag
_atom_site_refinement_flags
_atom_site_disorder_assembly
_atom_site_disorder_group
O1 O 0.55824(17) 0.46460(16) 0.32811(9) 0.0357(4) Uani 1 1 d . . .
H1 H 0.4717 0.4418 0.3349 0.054 Uiso 1 1 calc R . .
N1 N 0.8165(2) 0.6115(2) 0.30045(13) 0.0415(5) Uani 1 1 d . . .
N2 N 1.2515(2) 0.4662(2) 0.36901(10) 0.0305(4) Uani 1 1 d . . .
N3 N 0.9989(2) 0.4615(2) 0.37628(10) 0.0319(5) Uani 1 1 d . . .
N4 N 0.4791(3) 0.3418(3) 0.18325(15) 0.0291(8) Uani 0.654(4) 1 d P A 1
N5 N 0.4870(7) -0.0857(8) 0.2156(3) 0.0307(12) Uani 0.654(4) 1 d P A 1
N6 N 0.4597(5) 0.1222(5) 0.2534(2) 0.0245(10) Uani 0.654(4) 1 d P A 1
N4A N 0.3742(6) 0.1852(6) 0.3305(3) 0.0387(17) Uani 0.346(4) 1 d PU A 2
H4A H 0.3062 0.2492 0.3507 0.046 Uiso 0.346(4) 1 calc PR A 2
N5A N 0.5095(15) -0.0754(15) 0.1878(5) 0.035(2) Uani 0.346(4) 1 d PU A 2
N6A N 0.4813(11) 0.1361(11) 0.2207(5) 0.0348(19) Uani 0.346(4) 1 d PU A 2
C1 C 0.9339(3) 0.6459(2) 0.25219(13) 0.0337(6) Uani 1 1 d . . .
C2 C 0.9026(3) 0.7385(3) 0.18807(14) 0.0417(6) Uani 1 1 d . . .
H2 H 0.7982 0.7728 0.1751 0.050 Uiso 1 1 calc R . .
C3 C 1.0194(4) 0.7796(3) 0.14460(15) 0.0493(7) Uani 1 1 d . . .
H3 H 0.9952 0.8435 0.1018 0.059 Uiso 1 1 calc R . .
C4 C 1.1731(4) 0.7308(3) 0.16087(14) 0.0486(7) Uani 1 1 d . . .
H4 H 1.2536 0.7603 0.1293 0.058 Uiso 1 1 calc R . .
C5 C 1.2082(3) 0.6401(3) 0.22259(13) 0.0351(6) Uani 1 1 d . . .
H5 H 1.3138 0.6065 0.2339 0.042 Uiso 1 1 calc R . .
C6 C 1.0921(3) 0.5961(2) 0.26896(12) 0.0286(5) Uani 1 1 d . . .
C7 C 1.1203(2) 0.5071(2) 0.33748(12) 0.0273(5) Uani 1 1 d . . .
C8 C 1.2129(3) 0.3879(2) 0.43404(12) 0.0326(5) Uani 1 1 d . . .
C9 C 1.3064(3) 0.3197(3) 0.48903(13) 0.0404(6) Uani 1 1 d . . .
H9 H 1.4125 0.3248 0.4865 0.048 Uiso 1 1 calc R . .
C10 C 1.2407(4) 0.2444(3) 0.54744(14) 0.0499(7) Uani 1 1 d . . .
H10 H 1.3021 0.1969 0.5857 0.060 Uiso 1 1 calc R . .
C11 C 1.0830(4) 0.2375(3) 0.55074(15) 0.0538(8) Uani 1 1 d . . .
H11 H 1.0402 0.1843 0.5912 0.065 Uiso 1 1 calc R . .
C12 C 0.9899(3) 0.3064(3) 0.49649(14) 0.0463(7) Uani 1 1 d . . .
H12 H 0.8836 0.3020 0.4987 0.056 Uiso 1 1 calc R . .
C13 C 1.0571(3) 0.3814(3) 0.43936(12) 0.0341(5) Uani 1 1 d . . .
C14 C 0.8438(2) 0.4801(2) 0.35402(13) 0.0329(5) Uani 1 1 d . . .
H14 H 0.7675 0.4962 0.3948 0.039 Uiso 1 1 calc R . .
C15 C 0.8224(2) 0.3495(2) 0.32821(11) 0.0266(5) Uani 1 1 d . . .
C16 C 0.9447(2) 0.2356(2) 0.31648(11) 0.0272(5) Uani 1 1 d . . .
H16 H 1.0468 0.2357 0.3268 0.033 Uiso 1 1 calc R . .
C17 C 0.9210(2) 0.1213(2) 0.28989(11) 0.0268(5) Uani 1 1 d . . .
C18 C 0.7714(3) 0.1259(2) 0.27394(12) 0.0297(5) Uani 1 1 d . A .
H18 H 0.7535 0.0495 0.2550 0.036 Uiso 1 1 calc R . .
C19 C 0.6455(2) 0.2396(2) 0.28476(12) 0.0292(5) Uani 1 1 d . . .
C20 C 0.6721(2) 0.3488(2) 0.31434(11) 0.0265(5) Uani 1 1 d . A .
C21 C 1.0547(3) -0.0023(2) 0.27817(13) 0.0335(5) Uani 1 1 d . . .
H21A H 1.1269 0.0312 0.2404 0.050 Uiso 1 1 calc R . .
H21B H 1.0148 -0.0780 0.2653 0.050 Uiso 1 1 calc R . .
H21C H 1.1094 -0.0403 0.3212 0.050 Uiso 1 1 calc R . .
C22 C 0.4926(10) 0.2613(7) 0.2545(4) 0.0248(14) Uani 0.654(4) 1 d P A 1
H22 H 0.4096 0.3124 0.2854 0.030 Uiso 0.654(4) 1 calc PR A 1
C23 C 0.5409(9) 0.2729(10) 0.1272(3) 0.0292(15) Uani 0.654(4) 1 d P A 1
C24 C 0.5900(6) 0.3513(5) 0.0644(2) 0.0447(11) Uani 0.654(4) 1 d P A 1
H24 H 0.5876 0.4503 0.0605 0.054 Uiso 0.654(4) 1 calc PR A 1
C25 C 0.6421(9) 0.2833(6) 0.0079(3) 0.0607(18) Uani 0.654(4) 1 d P A 1
H25 H 0.6699 0.3378 -0.0356 0.073 Uiso 0.654(4) 1 calc PR A 1
C26 C 0.6545(14) 0.1395(14) 0.0132(7) 0.056(3) Uani 0.654(4) 1 d P A 1
H26 H 0.6968 0.0943 -0.0255 0.068 Uiso 0.654(4) 1 calc PR A 1
C27 C 0.6056(7) 0.0591(6) 0.0749(3) 0.0416(13) Uani 0.654(4) 1 d P A 1
H27 H 0.6099 -0.0401 0.0779 0.050 Uiso 0.654(4) 1 calc PR A 1
C28 C 0.5497(7) 0.1259(6) 0.1329(3) 0.0290(13) Uani 0.654(4) 1 d P A 1
C29 C 0.4992(4) 0.0491(5) 0.1989(2) 0.0273(9) Uani 0.654(4) 1 d P A 1
C30 C 0.4401(4) -0.1043(5) 0.2870(3) 0.0290(11) Uani 0.654(4) 1 d P A 1
C31 C 0.4088(14) -0.2235(11) 0.3326(8) 0.0323(19) Uani 0.654(4) 1 d P A 1
H31 H 0.4196 -0.3114 0.3169 0.039 Uiso 0.654(4) 1 calc PR A 1
C32 C 0.3611(14) -0.2130(12) 0.4023(8) 0.045(3) Uani 0.654(4) 1 d P A 1
H32 H 0.3385 -0.2939 0.4341 0.054 Uiso 0.654(4) 1 calc PR A 1
C33 C 0.3465(6) -0.0825(7) 0.4254(3) 0.0391(13) Uani 0.654(4) 1 d P A 1
H33 H 0.3147 -0.0768 0.4729 0.047 Uiso 0.654(4) 1 calc PR A 1
C34 C 0.3775(10) 0.0365(10) 0.3805(4) 0.0304(16) Uani 0.654(4) 1 d P A 1
H34 H 0.3673 0.1245 0.3961 0.036 Uiso 0.654(4) 1 calc PR A 1
C35 C 0.4244(4) 0.0240(6) 0.3113(3) 0.0274(9) Uani 0.654(4) 1 d P A 1
C22A C 0.472(2) 0.2295(16) 0.2702(9) 0.034(3) Uani 0.346(4) 1 d PU A 2
H22A H 0.4178 0.3277 0.2476 0.040 Uiso 0.346(4) 1 calc PR A 2
C23A C 0.389(2) 0.0435(19) 0.3552(9) 0.034(3) Uani 0.346(4) 1 d PU A 2
C24A C 0.3342(10) -0.0035(12) 0.4254(6) 0.036(2) Uani 0.346(4) 1 d PU A 2
H24A H 0.2974 0.0642 0.4554 0.043 Uiso 0.346(4) 1 calc PR A 2
C25A C 0.3339(10) -0.1477(11) 0.4502(6) 0.037(2) Uani 0.346(4) 1 d PU A 2
H25A H 0.3012 -0.1807 0.4973 0.045 Uiso 0.346(4) 1 calc PR A 2
C26A C 0.383(3) -0.241(3) 0.4034(13) 0.033(3) Uani 0.346(4) 1 d PU A 2
H26A H 0.3832 -0.3392 0.4193 0.040 Uiso 0.346(4) 1 calc PR A 2
C27A C 0.431(3) -0.199(2) 0.3374(17) 0.037(4) Uani 0.346(4) 1 d PU A 2
H27A H 0.4609 -0.2672 0.3073 0.044 Uiso 0.346(4) 1 calc PR A 2
C28A C 0.4367(9) -0.0588(12) 0.3121(5) 0.0272(18) Uani 0.346(4) 1 d PU A 2
C29A C 0.4764(8) -0.0057(9) 0.2413(5) 0.0300(16) Uani 0.346(4) 1 d PU A 2
C30A C 0.5431(9) 0.0286(10) 0.1303(4) 0.0410(18) Uani 0.346(4) 1 d PU A 2
C31A C 0.5875(16) 0.0111(13) 0.0626(7) 0.054(3) Uani 0.346(4) 1 d PU A 2
H31A H 0.5994 -0.0786 0.0485 0.065 Uiso 0.346(4) 1 calc PR A 2
C32A C 0.614(3) 0.128(3) 0.0168(17) 0.058(4) Uani 0.346(4) 1 d PU A 2
H32A H 0.6415 0.1212 -0.0308 0.069 Uiso 0.346(4) 1 calc PR A 2
C33A C 0.6001(14) 0.2665(14) 0.0387(7) 0.061(3) Uani 0.346(4) 1 d PU A 2
H33A H 0.6185 0.3459 0.0045 0.074 Uiso 0.346(4) 1 calc PR A 2
C34A C 0.563(2) 0.284(2) 0.1049(9) 0.051(4) Uani 0.346(4) 1 d PU A 2
H34A H 0.5594 0.3721 0.1195 0.061 Uiso 0.346(4) 1 calc PR A 2
C35A C 0.5288(16) 0.1629(15) 0.1517(7) 0.040(3) Uani 0.346(4) 1 d PU A 2
O1S O 0.2260(3) 0.3197(3) -0.03714(11) 0.0800(8) Uani 1 1 d . . .
N1S N 0.1076(3) 0.3106(2) 0.07168(11) 0.0479(6) Uani 1 1 d . . .
C1S C 0.1833(4) 0.3679(4) 0.01634(17) 0.0656(9) Uani 1 1 d . . .
H1S H 0.2076 0.4566 0.0180 0.079 Uiso 1 1 calc R . .
C2S C 0.0710(6) 0.1736(4) 0.0751(2) 0.0909(13) Uani 1 1 d . . .
H2S1 H 0.0874 0.1486 0.0284 0.136 Uiso 1 1 calc R . .
H2S2 H -0.0380 0.1788 0.0922 0.136 Uiso 1 1 calc R . .
H2S3 H 0.1387 0.1001 0.1071 0.136 Uiso 1 1 calc R . .
C3S C 0.0668(5) 0.3731(4) 0.13389(16) 0.0711(10) Uani 1 1 d . . .
H3S1 H 0.0934 0.4671 0.1253 0.107 Uiso 1 1 calc R . .
H3S2 H 0.1245 0.3100 0.1726 0.107 Uiso 1 1 calc R . .
H3S3 H -0.0452 0.3848 0.1460 0.107 Uiso 1 1 calc R . .
O2S O 0.5698(2) 0.6354(2) 0.15811(12) 0.0503(5) Uani 1 1 d . . .
H1O H 0.637(4) 0.641(3) 0.1210(18) 0.073(11) Uiso 1 1 d . . .
H1N H 0.720(3) 0.625(3) 0.2809(14) 0.049(8) Uiso 1 1 d . . .
H2O H 0.549(5) 0.716(5) 0.172(2) 0.122(17) Uiso 1 1 d . . .
H4N H 0.492(5) 0.428(5) 0.181(2) 0.053(13) Uiso 0.654(4) 1 d P A 1

loop_
_atom_site_aniso_label
_atom_site_aniso_U_11
_atom_site_aniso_U_22
_atom_site_aniso_U_33
_atom_site_aniso_U_23
_atom_site_aniso_U_13
_atom_site_aniso_U_12
O1 0.0177(8) 0.0304(9) 0.0626(11) -0.0207(8) 0.0003(8) -0.0034(7)
N1 0.0220(11) 0.0341(12) 0.0684(16) -0.0070(11) -0.0097(10) -0.0051(9)
N2 0.0225(10) 0.0312(10) 0.0396(11) -0.0102(9) -0.0017(8) -0.0063(8)
N3 0.0221(10) 0.0350(11) 0.0431(12) -0.0168(9) 0.0021(8) -0.0092(8)
N4 0.0333(17) 0.0201(16) 0.0347(18) -0.0088(13) -0.0090(13) -0.0014(13)
N5 0.024(2) 0.027(2) 0.044(3) -0.013(3) -0.008(2) -0.0027(16)
N6 0.0201(17) 0.023(2) 0.034(2) -0.013(2) -0.0041(18) -0.0037(13)
N4A 0.019(3) 0.032(3) 0.069(4) -0.024(3) 0.004(3) -0.006(2)
N5A 0.029(4) 0.029(4) 0.050(6) -0.010(5) -0.013(4) -0.005(3)
N6A 0.030(4) 0.026(4) 0.052(5) -0.013(5) -0.014(4) -0.004(3)
C1 0.0303(13) 0.0269(12) 0.0499(15) -0.0172(11) -0.0013(11) -0.0098(10)
C2 0.0419(15) 0.0275(13) 0.0595(17) -0.0079(12) -0.0256(13) -0.0049(11)
C3 0.065(2) 0.0397(15) 0.0433(16) -0.0013(12) -0.0168(14) -0.0124(14)
C4 0.0545(18) 0.0450(16) 0.0413(16) -0.0027(13) 0.0020(13) -0.0087(13)
C5 0.0277(13) 0.0354(13) 0.0403(14) -0.0096(11) 0.0000(10) -0.0022(10)
C6 0.0339(13) 0.0221(11) 0.0318(12) -0.0103(9) -0.0055(10) -0.0040(9)
C7 0.0219(11) 0.0270(11) 0.0368(13) -0.0162(10) 0.0012(9) -0.0057(9)
C8 0.0347(13) 0.0336(13) 0.0316(13) -0.0106(10) -0.0003(10) -0.0088(10)
C9 0.0386(14) 0.0429(15) 0.0413(15) -0.0097(12) -0.0068(11) -0.0089(12)
C10 0.066(2) 0.0492(17) 0.0329(15) -0.0063(12) -0.0130(13) -0.0074(15)
C11 0.071(2) 0.0529(18) 0.0360(16) -0.0041(13) 0.0125(14) -0.0219(16)
C12 0.0388(15) 0.0538(17) 0.0464(16) -0.0108(13) 0.0072(12) -0.0142(13)
C13 0.0351(13) 0.0355(13) 0.0337(13) -0.0115(10) -0.0004(10) -0.0080(11)
C14 0.0159(11) 0.0360(13) 0.0508(15) -0.0179(11) 0.0012(10) -0.0067(10)
C15 0.0215(11) 0.0279(12) 0.0318(12) -0.0083(9) 0.0004(9) -0.0068(9)
C16 0.0166(10) 0.0310(12) 0.0333(12) -0.0070(10) -0.0018(9) -0.0031(9)
C17 0.0217(11) 0.0267(11) 0.0297(12) -0.0048(9) -0.0030(9) -0.0012(9)
C18 0.0273(12) 0.0270(12) 0.0364(13) -0.0123(10) -0.0058(10) -0.0022(9)
C19 0.0202(11) 0.0308(12) 0.0376(13) -0.0118(10) -0.0050(9) -0.0017(9)
C20 0.0200(11) 0.0261(11) 0.0324(12) -0.0081(9) 0.0005(9) -0.0019(9)
C21 0.0225(12) 0.0305(12) 0.0471(15) -0.0121(11) -0.0042(10) -0.0003(10)
C22 0.018(3) 0.020(3) 0.041(3) -0.013(2) 0.000(2) -0.007(2)
C23 0.027(3) 0.027(3) 0.034(3) -0.005(3) -0.007(2) -0.004(2)
C24 0.073(3) 0.027(2) 0.033(2) -0.006(2) 0.000(2) -0.013(2)
C25 0.104(5) 0.046(3) 0.030(3) -0.006(2) 0.011(3) -0.021(3)
C26 0.099(9) 0.044(4) 0.030(3) -0.013(3) 0.011(4) -0.027(5)
C27 0.059(3) 0.029(3) 0.038(3) -0.013(2) -0.003(2) -0.006(2)
C28 0.032(3) 0.025(3) 0.032(3) -0.0079(19) -0.0085(19) -0.005(2)
C29 0.0207(18) 0.024(2) 0.038(3) -0.013(2) -0.0090(16) 0.0012(15)
C30 0.0159(18) 0.023(2) 0.049(3) -0.011(2) -0.0038(18) -0.0013(16)
C31 0.023(4) 0.021(4) 0.051(4) -0.005(3) -0.001(3) -0.001(2)
C32 0.029(4) 0.046(6) 0.053(4) 0.000(4) 0.007(3) -0.007(4)
C33 0.041(3) 0.031(3) 0.043(3) -0.005(3) 0.003(2) -0.008(3)
C34 0.022(3) 0.028(3) 0.040(4) -0.009(3) 0.007(3) -0.0070(19)
C35 0.0161(18) 0.029(3) 0.036(3) -0.010(2) -0.0032(16) 0.0007(18)
C22A 0.020(5) 0.024(5) 0.063(6) -0.012(5) -0.011(4) -0.007(4)
C23A 0.022(4) 0.027(4) 0.058(6) -0.020(6) 0.001(5) -0.006(3)
C24A 0.024(4) 0.036(5) 0.057(5) -0.026(5) 0.008(3) -0.016(4)
C25A 0.027(4) 0.037(5) 0.055(5) -0.025(4) 0.006(4) -0.013(4)
C26A 0.025(5) 0.036(5) 0.050(6) -0.029(5) -0.003(4) -0.008(5)
C27A 0.026(6) 0.028(6) 0.061(6) -0.023(5) -0.004(5) -0.002(4)
C28A 0.018(3) 0.017(4) 0.050(4) -0.018(4) -0.003(3) -0.001(3)
C29A 0.020(3) 0.022(4) 0.049(4) -0.008(4) -0.015(3) -0.001(3)
C30A 0.037(4) 0.041(4) 0.043(4) 0.000(3) -0.013(3) -0.007(3)
C31A 0.065(5) 0.047(6) 0.052(6) -0.007(5) -0.011(4) -0.015(5)
C32A 0.067(7) 0.052(6) 0.056(7) -0.002(5) -0.010(6) -0.020(6)
C33A 0.067(6) 0.051(5) 0.063(6) 0.011(6) -0.002(5) -0.025(4)
C34A 0.054(6) 0.033(5) 0.062(7) 0.006(7) -0.003(6) -0.015(4)
C35A 0.037(4) 0.032(5) 0.055(6) -0.006(5) -0.019(4) -0.010(4)
O1S 0.0647(16) 0.130(2) 0.0446(13) -0.0264(14) 0.0086(11) -0.0184(15)
N1S 0.0600(15) 0.0490(14) 0.0382(13) -0.0145(11) 0.0034(11) -0.0163(12)
C1S 0.066(2) 0.090(3) 0.0476(19) -0.0149(18) 0.0031(16) -0.0330(19)
C2S 0.150(4) 0.069(2) 0.067(2) -0.023(2) 0.006(2) -0.047(3)
C3S 0.109(3) 0.063(2) 0.0488(19) -0.0243(16) 0.0171(19) -0.033(2)
O2S 0.0494(12) 0.0409(12) 0.0629(14) -0.0170(10) 0.0186(10) -0.0187(9)

loop_
_atom_type_symbol
_atom_type_description
_atom_type_scat_dispersion_real
_atom_type_scat_dispersion_imag
_atom_type_scat_source
C C 0.0033 0.0016 'International Tables Vol C Tables 4.2.6.8 and 6.1.1.4'
H H 0.0000 0.0000 'International Tables Vol C Tables 4.2.6.8 and 6.1.1.4'
N N 0.0061 0.0033 'International Tables Vol C Tables 4.2.6.8 and 6.1.1.4'
O O 0.0106 0.0060 'International Tables Vol C Tables 4.2.6.8 and 6.1.1.4'

loop_
_geom_angle_atom_site_label_1
_geom_angle_atom_site_label_2
_geom_angle_atom_site_label_3
_geom_angle
C20 O1 H1 109.5
C1 N1 C14 121.4(2)
C1 N1 H1N 113.7(16)
C14 N1 H1N 110.6(16)
C7 N2 C8 104.29(18)
C7 N3 C13 106.52(19)
C7 N3 C14 126.6(2)
C13 N3 C14 126.59(19)
C23 N4 C22 119.7(5)
C23 N4 H4N 118(3)
C22 N4 H4N 110(3)
C29 N5 C30 104.4(6)
C29 N6 C35 106.4(4)
C29 N6 C22 125.4(5)
C35 N6 C22 126.0(5)
C23A N4A C22A 118.5(11)
C23A N4A H4A 120.8
C22A N4A H4A 120.8
C29A N5A C30A 104.4(11)
C35A N6A C29A 110.1(10)
C35A N6A C22A 126.1(11)
C29A N6A C22A 122.3(11)
N1 C1 C2 122.1(2)
N1 C1 C6 120.1(2)
C2 C1 C6 117.6(2)
C3 C2 C1 120.7(2)
C3 C2 H2 119.7
C1 C2 H2 119.7
C2 C3 C4 121.7(3)
C2 C3 H3 119.2
C4 C3 H3 119.2
C5 C4 C3 119.4(3)
C5 C4 H4 120.3
C3 C4 H4 120.3
C4 C5 C6 120.9(2)
C4 C5 H5 119.5
C6 C5 H5 119.5
C5 C6 C1 119.8(2)
C5 C6 C7 123.7(2)
C1 C6 C7 116.4(2)
N2 C7 N3 113.8(2)
N2 C7 C6 127.8(2)
N3 C7 C6 118.4(2)
C9 C8 C13 120.0(2)
C9 C8 N2 129.5(2)
C13 C8 N2 110.5(2)
C10 C9 C8 118.1(3)
C10 C9 H9 120.9
C8 C9 H9 120.9
C9 C10 C11 120.5(3)
C9 C10 H10 119.7
C11 C10 H10 119.7
C12 C11 C10 121.3(3)
C12 C11 H11 119.3
C10 C11 H11 119.3
C13 C12 C11 117.1(3)
C13 C12 H12 121.4
C11 C12 H12 121.4
C12 C13 C8 122.8(2)
C12 C13 N3 132.3(2)
C8 C13 N3 104.9(2)
N3 C14 N1 106.50(18)
N3 C14 C15 112.68(18)
N1 C14 C15 112.8(2)
N3 C14 H14 108.2
N1 C14 H14 108.2
C15 C14 H14 108.2
C16 C15 C20 119.6(2)
C16 C15 C14 123.28(19)
C20 C15 C14 117.08(19)
C15 C16 C17 121.4(2)
C15 C16 H16 119.3
C17 C16 H16 119.3
C18 C17 C16 117.9(2)
C18 C17 C21 121.4(2)
C16 C17 C21 120.7(2)
C17 C18 C19 122.2(2)
C17 C18 H18 118.9
C19 C18 H18 118.9
C20 C19 C18 118.4(2)
C20 C19 C22 118.3(3)
C18 C19 C22 122.4(4)
C20 C19 C22A 122.7(6)
C18 C19 C22A 118.6(6)
C22 C19 C22A 15.7(6)
O1 C20 C19 123.77(19)
O1 C20 C15 115.73(19)
C19 C20 C15 120.41(19)
C17 C21 H21A 109.5
C17 C21 H21B 109.5
H21A C21 H21B 109.5
C17 C21 H21C 109.5
H21A C21 H21C 109.5
H21B C21 H21C 109.5
N4 C22 N6 106.0(6)
N4 C22 C19 116.1(5)
N6 C22 C19 109.8(5)
N4 C22 H22 108.2
N6 C22 H22 108.2
C19 C22 H22 108.2
N4 C23 C24 120.0(7)
N4 C23 C28 120.3(6)
C24 C23 C28 119.7(6)
C25 C24 C23 119.3(5)
C25 C24 H24 120.3
C23 C24 H24 120.3
C26 C25 C24 121.4(7)
C26 C25 H25 119.3
C24 C25 H25 119.3
C25 C26 C27 120.4(9)
C25 C26 H26 119.8
C27 C26 H26 119.8
C26 C27 C28 119.3(7)
C26 C27 H27 120.4
C28 C27 H27 120.4
C23 C28 C27 119.7(6)
C23 C28 C29 117.8(5)
C27 C28 C29 122.5(5)
N5 C29 N6 113.7(5)
N5 C29 C28 128.9(5)
N6 C29 C28 117.4(5)
C31 C30 C35 119.6(6)
C31 C30 N5 130.4(7)
C35 C30 N5 110.0(5)
C30 C31 C32 119.1(10)
C30 C31 H31 120.5
C32 C31 H31 120.5
C31 C32 C33 120.2(11)
C31 C32 H32 119.9
C33 C32 H32 119.9
C34 C33 C32 121.2(8)
C34 C33 H33 119.4
C32 C33 H33 119.4
C33 C34 C35 117.8(8)
C33 C34 H34 121.1
C35 C34 H34 121.1
N6 C35 C34 132.3(6)
N6 C35 C30 105.5(5)
C34 C35 C30 122.2(6)
N6A C22A N4A 108.6(11)
N6A C22A C19 110.5(11)
N4A C22A C19 116.6(12)
N6A C22A H22A 106.9
N4A C22A H22A 106.9
C19 C22A H22A 106.9
N4A C23A C28A 122.3(14)
N4A C23A C24A 119.4(14)
C28A C23A C24A 117.7(14)
C25A C24A C23A 120.8(11)
C25A C24A H24A 119.6
C23A C24A H24A 119.6
C26A C25A C24A 117.1(14)
C26A C25A H25A 121.4
C24A C25A H25A 121.4
C27A C26A C25A 123(2)
C27A C26A H26A 118.4
C25A C26A H26A 118.4
C26A C27A C28A 121(2)
C26A C27A H27A 119.5
C28A C27A H27A 119.5
C27A C28A C23A 120.2(16)
C27A C28A C29A 123.7(16)
C23A C28A C29A 115.9(12)
N5A C29A N6A 111.6(11)
N5A C29A C28A 128.7(10)
N6A C29A C28A 119.7(9)
C31A C30A N5A 128.0(10)
C31A C30A C35A 121.6(10)
N5A C30A C35A 110.4(10)
C32A C31A C30A 116.6(16)
C32A C31A H31A 121.7
C30A C31A H31A 121.7
C31A C32A C33A 122(2)
C31A C32A H32A 119.0
C33A C32A H32A 119.0
C34A C33A C32A 122.4(17)
C34A C33A H33A 118.8
C32A C33A H33A 118.8
C33A C34A C35A 115.1(18)
C33A C34A H34A 122.4
C35A C34A H34A 122.4
N6A C35A C34A 134.5(14)
N6A C35A C30A 103.4(11)
C34A C35A C30A 122.2(13)
C1S N1S C2S 120.5(3)
C1S N1S C3S 123.1(3)
C2S N1S C3S 116.3(3)
O1S C1S N1S 127.0(3)
O1S C1S H1S 116.5
N1S C1S H1S 116.5
N1S C2S H2S1 109.5
N1S C2S H2S2 109.5
H2S1 C2S H2S2 109.5
N1S C2S H2S3 109.5
H2S1 C2S H2S3 109.5
H2S2 C2S H2S3 109.5
N1S C3S H3S1 109.5
N1S C3S H3S2 109.5
H3S1 C3S H3S2 109.5
N1S C3S H3S3 109.5
H3S1 C3S H3S3 109.5
H3S2 C3S H3S3 109.5
H1O O2S H2O 108(3)

loop_
_geom_bond_atom_site_label_1
_geom_bond_atom_site_label_2
_geom_bond_distance
O1 C20 1.371(2)
O1 H1 0.8400
N1 C1 1.382(3)
N1 C14 1.471(3)
N1 H1N 0.95(3)
N2 C7 1.316(3)
N2 C8 1.399(3)
N3 C7 1.360(3)
N3 C13 1.400(3)
N3 C14 1.449(3)
N4 C23 1.395(8)
N4 C22 1.459(7)
N4 H4N 0.87(5)
N5 C29 1.319(8)
N5 C30 1.403(7)
N6 C29 1.370(6)
N6 C35 1.389(6)
N6 C22 1.462(9)
N4A C23A 1.350(19)
N4A C22A 1.443(15)
N4A H4A 0.8800
N5A C29A 1.332(15)
N5A C30A 1.411(14)
N6A C35A 1.363(18)
N6A C29A 1.372(14)
N6A C22A 1.44(2)
C1 C2 1.403(4)
C1 C6 1.422(3)
C2 C3 1.351(4)
C2 H2 0.9500
C3 C4 1.382(4)
C3 H3 0.9500
C4 C5 1.363(4)
C4 H4 0.9500
C5 C6 1.384(3)
C5 H5 0.9500
C6 C7 1.454(3)
C8 C9 1.390(3)
C8 C13 1.391(3)
C9 C10 1.380(4)
C9 H9 0.9500
C10 C11 1.411(4)
C10 H10 0.9500
C11 C12 1.379(4)
C11 H11 0.9500
C12 C13 1.368(3)
C12 H12 0.9500
C14 C15 1.524(3)
C14 H14 1.0000
C15 C16 1.389(3)
C15 C20 1.393(3)
C16 C17 1.393(3)
C16 H16 0.9500
C17 C18 1.386(3)
C17 C21 1.508(3)
C18 C19 1.401(3)
C18 H18 0.9500
C19 C20 1.391(3)
C19 C22 1.492(9)
C19 C22A 1.625(17)
C21 H21A 0.9800
C21 H21B 0.9800
C21 H21C 0.9800
C22 H22 1.0000
C23 C24 1.395(7)
C23 C28 1.401(11)
C24 C25 1.385(7)
C24 H24 0.9500
C25 C26 1.364(14)
C25 H25 0.9500
C26 C27 1.387(13)
C26 H26 0.9500
C27 C28 1.408(7)
C27 H27 0.9500
C28 C29 1.439(8)
C30 C31 1.382(13)
C30 C35 1.400(6)
C31 C32 1.40(2)
C31 H31 0.9500
C32 C33 1.410(14)
C32 H32 0.9500
C33 C34 1.373(9)
C33 H33 0.9500
C34 C35 1.393(7)
C34 H34 0.9500
C22A H22A 1.0000
C23A C28A 1.396(18)
C23A C24A 1.428(16)
C24A C25A 1.394(12)
C24A H24A 0.9500
C25A C26A 1.38(3)
C25A H25A 0.9500
C26A C27A 1.33(4)
C26A H26A 0.9500
C27A C28A 1.37(2)
C27A H27A 0.9500
C28A C29A 1.414(14)
C30A C31A 1.374(15)
C30A C35A 1.429(13)
C31A C32A 1.35(3)
C31A H31A 0.9500
C32A C33A 1.47(3)
C32A H32A 0.9500
C33A C34A 1.34(2)
C33A H33A 0.9500
C34A C35A 1.42(2)
C34A H34A 0.9500
O1S C1S 1.219(4)
N1S C1S 1.308(4)
N1S C2S 1.439(4)
N1S C3S 1.444(3)
C1S H1S 0.9500
C2S H2S1 0.9800
C2S H2S2 0.9800
C2S H2S3 0.9800
C3S H3S1 0.9800
C3S H3S2 0.9800
C3S H3S3 0.9800
O2S H1O 0.89(4)
O2S H2O 0.86(5)

loop_
_geom_hbond_atom_site_label_D
_geom_hbond_atom_site_label_H
_geom_hbond_atom_site_label_A
_geom_hbond_distance_DH
_geom_hbond_distance_HA
_geom_hbond_distance_DA
_geom_hbond_angle_DHA
_geom_hbond_site_symmetry_A
O1 H1 N2 0.84 1.97 2.747(2) 154.3 1_455
N4A H4A N2 0.88 2.15 2.914(6) 144.7 1_455
O2S H1O O1S 0.89(4) 1.96(4) 2.844(3) 172(3) 2_665
N1 H1N O1 0.95(3) 2.36(3) 2.934(3) 118(2) .
O2S H2O N5A 0.86(5) 2.06(5) 2.910(14) 170(4) 1_565
O2S H2O N5 0.86(5) 2.20(5) 3.052(7) 175(4) 1_565
N4 H4N O2S 0.87(5) 2.24(5) 3.095(4) 167(4) .

loop_
_geom_torsion_atom_site_label_1
_geom_torsion_atom_site_label_2
_geom_torsion_atom_site_label_3
_geom_torsion_atom_site_label_4
_geom_torsion
C14 N1 C1 C2 157.7(2)
C14 N1 C1 C6 -27.3(3)
N1 C1 C2 C3 174.4(2)
C6 C1 C2 C3 -0.7(3)
C1 C2 C3 C4 0.9(4)
C2 C3 C4 C5 -0.6(4)
C3 C4 C5 C6 0.1(4)
C4 C5 C6 C1 0.1(4)
C4 C5 C6 C7 -175.9(2)
N1 C1 C6 C5 -175.0(2)
C2 C1 C6 C5 0.2(3)
N1 C1 C6 C7 1.3(3)
C2 C1 C6 C7 176.5(2)
C8 N2 C7 N3 -0.4(2)
C8 N2 C7 C6 177.7(2)
C13 N3 C7 N2 -0.6(2)
C14 N3 C7 N2 -175.1(2)
C13 N3 C7 C6 -178.92(19)
C14 N3 C7 C6 6.6(3)
C5 C6 C7 N2 7.0(4)
C1 C6 C7 N2 -169.1(2)
C5 C6 C7 N3 -175.0(2)
C1 C6 C7 N3 8.9(3)
C7 N2 C8 C9 -179.7(2)
C7 N2 C8 C13 1.2(2)
C13 C8 C9 C10 1.2(4)
N2 C8 C9 C10 -177.7(2)
C8 C9 C10 C11 0.0(4)
C9 C10 C11 C12 -0.7(4)
C10 C11 C12 C13 0.1(4)
C11 C12 C13 C8 1.1(4)
C11 C12 C13 N3 179.7(2)
C9 C8 C13 C12 -1.8(4)
N2 C8 C13 C12 177.3(2)
C9 C8 C13 N3 179.3(2)
N2 C8 C13 N3 -1.6(3)
C7 N3 C13 C12 -177.4(3)
C14 N3 C13 C12 -3.0(4)
C7 N3 C13 C8 1.3(2)
C14 N3 C13 C8 175.8(2)
C7 N3 C14 N1 -28.2(3)
C13 N3 C14 N1 158.5(2)
C7 N3 C14 C15 96.0(3)
C13 N3 C14 C15 -77.3(3)
C1 N1 C14 N3 37.9(3)
C1 N1 C14 C15 -86.2(3)
N3 C14 C15 C16 -10.0(3)
N1 C14 C15 C16 110.6(2)
N3 C14 C15 C20 171.8(2)
N1 C14 C15 C20 -67.6(3)
C20 C15 C16 C17 1.1(3)
C14 C15 C16 C17 -177.1(2)
C15 C16 C17 C18 1.4(3)
C15 C16 C17 C21 -179.3(2)
C16 C17 C18 C19 -1.0(3)
C21 C17 C18 C19 179.7(2)
C17 C18 C19 C20 -1.8(3)
C17 C18 C19 C22 167.0(3)
C17 C18 C19 C22A -175.3(7)
C18 C19 C20 O1 -179.3(2)
C22 C19 C20 O1 11.4(4)
C22A C19 C20 O1 -6.1(7)
C18 C19 C20 C15 4.4(3)
C22 C19 C20 C15 -164.9(3)
C22A C19 C20 C15 177.6(7)
C16 C15 C20 O1 179.3(2)
C14 C15 C20 O1 -2.4(3)
C16 C15 C20 C19 -4.1(3)
C14 C15 C20 C19 174.3(2)
C23 N4 C22 N6 -42.0(8)
C23 N4 C22 C19 80.3(7)
C29 N6 C22 N4 34.8(8)
C35 N6 C22 N4 -164.4(4)
C29 N6 C22 C19 -91.3(6)
C35 N6 C22 C19 69.5(7)
C20 C19 C22 N4 83.4(6)
C18 C19 C22 N4 -85.4(6)
C22A C19 C22 N4 -166(4)
C20 C19 C22 N6 -156.4(4)
C18 C19 C22 N6 34.8(6)
C22A C19 C22 N6 -46(3)
C22 N4 C23 C24 -152.5(6)
C22 N4 C23 C28 29.5(9)
N4 C23 C24 C25 -176.0(6)
C28 C23 C24 C25 2.0(9)
C23 C24 C25 C26 -3.6(11)
C24 C25 C26 C27 4.0(15)
C25 C26 C27 C28 -2.8(14)
N4 C23 C28 C27 177.1(5)
C24 C23 C28 C27 -1.0(11)
N4 C23 C28 C29 -2.6(10)
C24 C23 C28 C29 179.4(5)
C26 C27 C28 C23 1.3(11)
C26 C27 C28 C29 -179.0(8)
C30 N5 C29 N6 -1.8(6)
C30 N5 C29 C28 177.2(5)
C35 N6 C29 N5 2.5(5)
C22 N6 C29 N5 166.4(6)
C35 N6 C29 C28 -176.6(4)
C22 N6 C29 C28 -12.7(8)
C23 C28 C29 N5 175.2(6)
C27 C28 C29 N5 -4.4(9)
C23 C28 C29 N6 -5.8(8)
C27 C28 C29 N6 174.5(5)
C29 N5 C30 C31 179.8(7)
C29 N5 C30 C35 0.4(6)
C35 C30 C31 C32 0.4(12)
N5 C30 C31 C32 -179.1(8)
C30 C31 C32 C33 -0.5(15)
C31 C32 C33 C34 0.4(14)
C32 C33 C34 C35 -0.2(11)
C29 N6 C35 C34 179.9(6)
C22 N6 C35 C34 16.1(10)
C29 N6 C35 C30 -2.0(4)
C22 N6 C35 C30 -165.8(6)
C33 C34 C35 N6 177.9(5)
C33 C34 C35 C30 0.1(9)
C31 C30 C35 N6 -178.5(6)
N5 C30 C35 N6 1.0(5)
C31 C30 C35 C34 -0.2(9)
N5 C30 C35 C34 179.4(6)
C35A N6A C22A N4A 162.6(11)
C29A N6A C22A N4A -32.7(17)
C35A N6A C22A C19 -68.4(16)
C29A N6A C22A C19 96.3(11)
C23A N4A C22A N6A 41.4(17)
C23A N4A C22A C19 -84.1(14)
C20 C19 C22A N6A 162.1(7)
C18 C19 C22A N6A -24.7(12)
C22 C19 C22A N6A 84(3)
C20 C19 C22A N4A -73.4(11)
C18 C19 C22A N4A 99.8(11)
C22 C19 C22A N4A -152(4)
C22A N4A C23A C28A -29(2)
C22A N4A C23A C24A 159.9(13)
N4A C23A C24A C25A 173.6(11)
C28A C23A C24A C25A 2.3(19)
C23A C24A C25A C26A -2.4(18)
C24A C25A C26A C27A 0(3)
C25A C26A C27A C28A 2(3)
C26A C27A C28A C23A -2(3)
C26A C27A C28A C29A -175.8(17)
N4A C23A C28A C27A -171.4(15)
C24A C23A C28A C27A 0(2)
N4A C23A C28A C29A 3.3(19)
C24A C23A C28A C29A 174.3(10)
C30A N5A C29A N6A 2.3(12)
C30A N5A C29A C28A -178.9(7)
C35A N6A C29A N5A -3.9(13)
C22A N6A C29A N5A -170.8(12)
C35A N6A C29A C28A 177.2(9)
C22A N6A C29A C28A 10.3(15)
C27A C28A C29A N5A 2.1(18)
C23A C28A C29A N5A -172.4(12)
C27A C28A C29A N6A -179.2(14)
C23A C28A C29A N6A 6.3(13)
C29A N5A C30A C31A 178.5(10)
C29A N5A C30A C35A 0.0(13)
N5A C30A C31A C32A -179.8(15)
C35A C30A C31A C32A -1(2)
C30A C31A C32A C33A 2(3)
C31A C32A C33A C34A 1(3)
C32A C33A C34A C35A -3(3)
C29A N6A C35A C34A -175.7(17)
C22A N6A C35A C34A -9(3)
C29A N6A C35A C30A 3.6(12)
C22A N6A C35A C30A 169.8(12)
C33A C34A C35A N6A -177.1(14)
C33A C34A C35A C30A 4(2)
C31A C30A C35A N6A 179.1(10)
N5A C30A C35A N6A -2.2(13)
C31A C30A C35A C34A -2(2)
N5A C30A C35A C34A 177.2(14)
C2S N1S C1S O1S 2.4(6)
C3S N1S C1S O1S 177.6(3)
